data_4513068
loop_
_publ_author_name
'Cepeda, Javier'
'P\'erez-Y\'a\~nez, Sonia'
'Beobide, Garikoitz'
'Castillo, Oscar'
'Luque, Antonio'
'Wright, Paul A.'
'Sneddon, Scott'
'Ashbrook, Sharon E.'

_publ_contact_author
;
Javier Cepeda. Departamento de Quimica Inorganica. 
Facultad de Ciencia y Tecnologia
Universidad del Pais Vasco,  Apdo. 644, 
E-48080 Bilbao, Spain
;
_publ_section_title
;
 Exploiting Synthetic Conditions to Promote Structural Diversity within
 the Scandium(III)/Pyrimidine-4,6-dicarboxylate System
;
_journal_issue 5
_journal_name_full 'Crystal Growth &amp; Design'
_journal_page_first 2352
_journal_paper_doi 10.1021/acs.cgd.5b00154
_journal_volume 15
_journal_year 2015
_chemical_compound_source 'synthesis as described'
_chemical_formula_moiety 'C4 O8 Sc, (NH4)'
_chemical_formula_structural 'C4 O8 Sc, (NH4)'
_chemical_formula_sum 'C4 H4 N O8 Sc'
_chemical_formula_weight 239.09
_chemical_name_systematic
;
 Poly{ammonium[bis(mu-oxalato-k2O,O':k2O'',O''')scandate(III)]}
;
_space_group_IT_number 180
_symmetry_cell_setting hexagonal
_symmetry_Int_Tables_number 180
_symmetry_space_group_name_Hall 'P 62 2 (0 0 4)'
_symmetry_space_group_name_H-M 'P 62 2 2'
_atom_sites_solution_hydrogens none
_atom_sites_solution_primary direct
_atom_sites_solution_secondary difmap
_audit_creation_method SHELXL97
_cell_angle_alpha 90.00
_cell_angle_beta 90.00
_cell_angle_gamma 120.00
_cell_formula_units_Z 3
_cell_length_a 8.5940(8)
_cell_length_b 8.5940(8)
_cell_length_c 12.4441(5)
_cell_measurement_reflns_used 5772
_cell_measurement_temperature 100(2)
_cell_measurement_theta_max 27.02
_cell_measurement_theta_min 2.74
_cell_volume 795.95(11)
_computing_cell_refinement 'CrysAlis CCD (Oxford Diffraction, 2003)'
_computing_data_collection 'CrysAlis CCD (Oxford Diffraction, 2003)'
_computing_data_reduction 'CrysAlis RED (Oxford Diffraction, 2003)'
_computing_molecular_graphics 'Ortep-3 (Farrugia, 1997)'
_computing_publication_material 'WinGX (Farrugia, 1999)'
_computing_structure_refinement 'SHELXL-97 (Sheldrick, 1997)'
_computing_structure_solution 'Sir92 (Altomare et al., 1993)'
_diffrn_ambient_temperature 100(2)
_diffrn_measured_fraction_theta_full 1.000
_diffrn_measured_fraction_theta_max 1.000
_diffrn_measurement_device_type 'SuperNova, Single source at offset), Eos'
_diffrn_measurement_method \w
_diffrn_radiation_monochromator mirror
_diffrn_radiation_source 'SuperNova (Mo) X-ray Source'
_diffrn_radiation_type MoK\a
_diffrn_radiation_wavelength 0.71073
_diffrn_reflns_av_R_equivalents 0.0375
_diffrn_reflns_av_unetI/netI 0.0318
_diffrn_reflns_limit_h_max 0
_diffrn_reflns_limit_h_min -8
_diffrn_reflns_limit_k_max 10
_diffrn_reflns_limit_k_min 0
_diffrn_reflns_limit_l_max 15
_diffrn_reflns_limit_l_min 0
_diffrn_reflns_number 5572
_diffrn_reflns_theta_full 27.02
_diffrn_reflns_theta_max 27.02
_diffrn_reflns_theta_min 2.74
_diffrn_standards_decay_% 0
_diffrn_standards_interval_count 0
_diffrn_standards_interval_time 0
_diffrn_standards_number 0
_exptl_absorpt_coefficient_mu 0.712
_exptl_absorpt_correction_T_max 0.987
_exptl_absorpt_correction_T_min 0.902
_exptl_absorpt_correction_type numerical
_exptl_absorpt_process_details
;
CrysAlis RED, Oxford Diffraction Ltd.,
Version 1.170.32 (release 06.06.2003 CrysAlis170 VC++)
(compiled Jun  6 2003,13:53:32)
Analytical numeric absorption correction using a multifaceted crystal
model based on expressions derived by R.C. Clark & J.S. Reid.
;
_exptl_crystal_colour 'light brown'
_exptl_crystal_density_diffrn 1.496
_exptl_crystal_density_method 'not measured'
_exptl_crystal_description prismatic
_exptl_crystal_F_000 360
_exptl_crystal_size_max 0.15
_exptl_crystal_size_mid 0.09
_exptl_crystal_size_min 0.07
_platon_squeeze_details
;
;
_refine_diff_density_max 1.992
_refine_diff_density_min -0.676
_refine_diff_density_rms 0.225
_refine_ls_abs_structure_details 'Flack H D (1983), Acta Cryst. A39, 876-881'
_refine_ls_abs_structure_Flack 0.2(3)
_refine_ls_extinction_method none
_refine_ls_goodness_of_fit_ref 1.147
_refine_ls_hydrogen_treatment none
_refine_ls_matrix_type full
_refine_ls_number_parameters 36
_refine_ls_number_reflns 587
_refine_ls_number_restraints 0
_refine_ls_restrained_S_all 1.147
_refine_ls_R_factor_all 0.1142
_refine_ls_R_factor_gt 0.1106
_refine_ls_shift/su_max 0.000
_refine_ls_shift/su_mean 0.000
_refine_ls_structure_factor_coef Fsqd
_refine_ls_weighting_details 'calc w=1/[\s^2^(Fo^2^)+(0.1765P)^2^+9.5678P] where P=(Fo^2^+2Fc^2^)/3'
_refine_ls_weighting_scheme calc
_refine_ls_wR_factor_gt 0.3226
_refine_ls_wR_factor_ref 0.3258
_reflns_number_gt 546
_reflns_number_total 587
_reflns_threshold_expression >2sigma(I)
_cod_data_source_file cg5b00154_si_002.cif
_cod_data_source_block Compound3
_cod_original_cell_volume 795.95(9)
_cod_original_sg_symbol_Hall 'P 62 2 (004)'
_cod_database_code 4513068

loop_
_symmetry_equiv_pos_as_xyz
'x, y, z'
'-x, -y, z'
'-y, -x, -z+2/3'
'y, x, -z+2/3'
'x-y, -y, -z'
'-x+y, y, -z'
'x, x-y, -z+1/3'
'-x, -x+y, -z+1/3'
'-y, x-y, z+2/3'
'y, -x+y, z+2/3'
'x-y, x, z+1/3'
'-x+y, -x, z+1/3'

loop_
_atom_site_label
_atom_site_type_symbol
_atom_site_fract_x
_atom_site_fract_y
_atom_site_fract_z
_atom_site_U_iso_or_equiv
_atom_site_adp_type
_atom_site_occupancy
_atom_site_symmetry_multiplicity
_atom_site_calc_flag
_atom_site_refinement_flags
_atom_site_disorder_assembly
_atom_site_disorder_group
Sc1 Sc -0.5000 0.0000 0.0000 0.0191(9) Uani 1 4 d S . .
O11 O -0.3370(8) -0.0852(8) 0.0989(6) 0.0247(16) Uani 1 1 d . . .
C12 C -0.4107(18) -0.2054(9) 0.1667 0.023(3) Uani 1 2 d S . .
O14 O -0.6924(8) -0.2487(9) 0.1044(6) 0.0266(17) Uani 1 1 d . . .
C15 C -0.6207(16) -0.3104(8) 0.1667 0.025(3) Uani 1 2 d S . .
N21 N 0.0000 0.0000 0.1667 0.034(7) Uiso 0.64(4) 4 d SP A 1
H21 H -0.0707 0.0244 0.1253 0.052 Uiso 0.64 1 d P A 1
N31 N 0.0000 0.0000 0.0000 0.024(11) Uiso 0.36(4) 4 d SP A 2
H31 H 0.0943 0.0691 0.0421 0.036 Uiso 0.36 1 d P A 2

loop_
_atom_site_aniso_label
_atom_site_aniso_U_11
_atom_site_aniso_U_22
_atom_site_aniso_U_33
_atom_site_aniso_U_23
_atom_site_aniso_U_13
_atom_site_aniso_U_12
Sc1 0.0190(13) 0.0168(16) 0.0207(15) 0.000 0.000 0.0084(8)
O11 0.014(3) 0.017(3) 0.039(4) 0.006(3) 0.003(3) 0.005(3)
C12 0.019(6) 0.018(4) 0.032(7) 0.003(5) 0.000 0.009(3)
O14 0.013(3) 0.029(4) 0.033(3) -0.005(3) -0.006(3) 0.007(3)
C15 0.018(6) 0.025(5) 0.030(6) -0.012(5) 0.000 0.009(3)

loop_
_atom_type_symbol
_atom_type_description
_atom_type_scat_dispersion_real
_atom_type_scat_dispersion_imag
_atom_type_scat_source
C C 0.0033 0.0016 'International Tables Vol C Tables 4.2.6.8 and 6.1.1.4'
H H 0.0000 0.0000 'International Tables Vol C Tables 4.2.6.8 and 6.1.1.4'
N N 0.0061 0.0033 'International Tables Vol C Tables 4.2.6.8 and 6.1.1.4'
O O 0.0106 0.0060 'International Tables Vol C Tables 4.2.6.8 and 6.1.1.4'
Sc Sc 0.2519 0.3716 'International Tables Vol C Tables 4.2.6.8 and 6.1.1.4'

loop_
_geom_angle_atom_site_label_1
_geom_angle_atom_site_label_2
_geom_angle_atom_site_label_3
_geom_angle
_geom_angle_site_symmetry_1
_geom_angle_site_symmetry_3
O11 Sc1 O11 113.5(4) 2_455 .
O11 Sc1 O11 76.2(3) 2_455 6_455
O11 Sc1 O11 147.2(3) . 6_455
O11 Sc1 O11 147.2(3) 2_455 5
O11 Sc1 O11 76.2(3) . 5
O11 Sc1 O11 113.5(4) 6_455 5
O11 Sc1 O14 70.6(2) 2_455 2_455
O11 Sc1 O14 73.8(2) . 2_455
O11 Sc1 O14 136.5(2) 6_455 2_455
O11 Sc1 O14 83.4(2) 5 2_455
O11 Sc1 O14 136.5(2) 2_455 6_455
O11 Sc1 O14 83.4(2) . 6_455
O11 Sc1 O14 70.6(2) 6_455 6_455
O11 Sc1 O14 73.8(2) 5 6_455
O14 Sc1 O14 151.0(3) 2_455 6_455
O11 Sc1 O14 83.4(2) 2_455 5
O11 Sc1 O14 136.5(2) . 5
O11 Sc1 O14 73.8(2) 6_455 5
O11 Sc1 O14 70.6(2) 5 5
O14 Sc1 O14 75.2(3) 2_455 5
O14 Sc1 O14 112.4(3) 6_455 5
O11 Sc1 O14 73.8(2) 2_455 .
O11 Sc1 O14 70.6(2) . .
O11 Sc1 O14 83.4(2) 6_455 .
O11 Sc1 O14 136.5(2) 5 .
O14 Sc1 O14 112.4(3) 2_455 .
O14 Sc1 O14 75.2(3) 6_455 .
O14 Sc1 O14 151.0(3) 5 .
C12 O11 Sc1 120.3(7) . .
O11 C12 O11 127.3(13) 7 .
O11 C12 C15 116.4(6) 7 .
O11 C12 C15 116.4(6) . .
C15 O14 Sc1 117.1(6) . .
O14 C15 O14 129.9(12) 7 .
O14 C15 C12 115.0(6) 7 .
O14 C15 C12 115.0(6) . .

loop_
_geom_bond_atom_site_label_1
_geom_bond_atom_site_label_2
_geom_bond_distance
_geom_bond_site_symmetry_2
Sc1 O11 2.244(6) 2_455
Sc1 O11 2.244(6) .
Sc1 O11 2.244(6) 6_455
Sc1 O11 2.244(6) 5
Sc1 O14 2.336(7) 2_455
Sc1 O14 2.336(7) 6_455
Sc1 O14 2.336(7) 5
Sc1 O14 2.336(7) .
O11 C12 1.235(9) .
C12 O11 1.235(9) 7
C12 C15 1.563(17) .
O14 C15 1.260(8) .
C15 O14 1.260(8) 7

loop_
_platon_squeeze_void_nr
_platon_squeeze_void_average_x
_platon_squeeze_void_average_y
_platon_squeeze_void_average_z
_platon_squeeze_void_volume
_platon_squeeze_void_count_electrons
1 -0.011 0.500 0.000 78.0 17.8
2 -0.015 0.485 0.333 78.1 8.1
3 0.500 0.214 0.667 78.2 10.2
